data_4024484
loop_
_publ_author_name
'Hai-Bo Yang'
'Brian H. Northrop'
'Yao-Rong Zheng'
'Koushik Ghosh'
'Matthew M. Lyndon'
'David C. Muddiman'
'Peter J. Stang'

_publ_section_title
;
Synthesis of Six-Component Metallodendrimers via [3 + 3]
Coordination-Driven Self-Assembly
;
_journal_name_full 'Journal of Organic Chemistry'
_journal_page_first 3524
_journal_page_last 3527
_journal_paper_doi 10.1021/jo900067v
_journal_volume 74
_journal_year 2009
_chemical_formula_moiety 'C55 H80 I2 O4 P4 Pt2'
_chemical_formula_sum 'C55 H80 I2 O4 P4 Pt2'
_chemical_formula_weight 1573.05
_chemical_name_systematic
; 
 ? 
;
_space_group_IT_number 14
_symmetry_cell_setting monoclinic
_symmetry_space_group_name_Hall '-P 2yab'
_symmetry_space_group_name_H-M 'P 1 21/a 1'
_atom_sites_solution_hydrogens geom
_atom_sites_solution_primary direct
_atom_sites_solution_secondary difmap
_audit_creation_method SHELXL-97
_cell_angle_alpha 90.00
_cell_angle_beta 96.7081(5)
_cell_angle_gamma 90.00
_cell_formula_units_Z 4
_cell_length_a 22.7480(2)
_cell_length_b 9.42070(10)
_cell_length_c 28.2634(4)
_cell_measurement_reflns_used 13828
_cell_measurement_temperature 150(1)
_cell_measurement_theta_max 27.485
_cell_measurement_theta_min 1.018
_cell_volume 6015.44(12)
_computing_cell_refinement DENZO-SMN
_computing_data_collection 'Nonius COLLECT'
_computing_data_reduction DENZO-SMN
_computing_molecular_graphics 'WinGX, Ortep3'
_computing_structure_refinement 'SHELXL-97 (Sheldrick, 1997)'
_computing_structure_solution SIR97
_diffrn_ambient_temperature 150(1)
_diffrn_measured_fraction_theta_full 0.995
_diffrn_measured_fraction_theta_max 0.995
_diffrn_measurement_device_type 'Nonius KappaCCD Diffractometer'
_diffrn_measurement_method 'Phi and Omega scan'
_diffrn_radiation_monochromator graphite
_diffrn_radiation_source 'fine-focus sealed tube'
_diffrn_radiation_type MoK\a
_diffrn_radiation_wavelength 0.71073
_diffrn_reflns_av_R_equivalents 0.0479
_diffrn_reflns_av_sigmaI/netI 0.0673
_diffrn_reflns_limit_h_max 29
_diffrn_reflns_limit_h_min -29
_diffrn_reflns_limit_k_max 11
_diffrn_reflns_limit_k_min -12
_diffrn_reflns_limit_l_max 37
_diffrn_reflns_limit_l_min -37
_diffrn_reflns_number 23802
_diffrn_reflns_theta_full 27.89
_diffrn_reflns_theta_max 27.89
_diffrn_reflns_theta_min 2.18
_exptl_absorpt_coefficient_mu 5.819
_exptl_absorpt_correction_T_max 0.6532
_exptl_absorpt_correction_T_min 0.2742
_exptl_absorpt_correction_type multi-scan
_exptl_absorpt_process_details 'DENZO-SMN (Otwinowski & Minor, 1997)'
_exptl_crystal_colour colorless
_exptl_crystal_density_diffrn 1.737
_exptl_crystal_density_method 'not measured'
_exptl_crystal_description prism
_exptl_crystal_F_000 3056
_exptl_crystal_size_max 0.30
_exptl_crystal_size_mid 0.13
_exptl_crystal_size_min 0.08
_refine_diff_density_max 1.594
_refine_diff_density_min -1.871
_refine_diff_density_rms 0.182
_refine_ls_extinction_coef 0.00013(3)
_refine_ls_extinction_expression Fc^*^=kFc[1+0.001xFc^2^\l^3^/sin(2\q)]^-1/4^
_refine_ls_extinction_method SHELXL
_refine_ls_goodness_of_fit_ref 1.023
_refine_ls_hydrogen_treatment constr
_refine_ls_matrix_type full
_refine_ls_number_parameters 624
_refine_ls_number_reflns 14310
_refine_ls_number_restraints 0
_refine_ls_restrained_S_all 1.023
_refine_ls_R_factor_all 0.0673
_refine_ls_R_factor_gt 0.0398
_refine_ls_shift/su_max 0.002
_refine_ls_shift/su_mean 0.000
_refine_ls_structure_factor_coef Fsqd
_refine_ls_weighting_details 'calc w=1/[\s^2^(Fo^2^)+(0.0419P)^2^+0.0000P] where P=(Fo^2^+2Fc^2^)/3'
_refine_ls_weighting_scheme calc
_refine_ls_wR_factor_gt 0.0818
_refine_ls_wR_factor_ref 0.0908
_reflns_number_gt 10594
_reflns_number_total 14310
_reflns_threshold_expression >2sigma(I)
_cod_data_source_file jo900067v_si_002.cif
_cod_data_source_block pjs239
_cod_depositor_comments
;
The following automatic conversions were performed:
'_exptl_absorpt_correction_type' value 'Multi-scan' changed to
'multi-scan' according to
'/home/saulius/struct/CIF-dictionaries/cif_core.dic' dictionary named
'cif_core.dic' version 2.4.1 from 2010-06-29.

Automatic conversion script
Id: cif_fix_enum 1527 2010-12-29 10:47:43Z saulius 
;
_cod_original_sg_symbol_H-M P21/a
_cod_database_code 4024484

loop_
_symmetry_equiv_pos_as_xyz
'x, y, z'
'-x+1/2, y+1/2, -z'
'-x, -y, -z'
'x-1/2, -y-1/2, z'

loop_
_atom_site_label
_atom_site_type_symbol
_atom_site_fract_x
_atom_site_fract_y
_atom_site_fract_z
_atom_site_U_iso_or_equiv
_atom_site_adp_type
_atom_site_occupancy
_atom_site_symmetry_multiplicity
_atom_site_calc_flag
_atom_site_refinement_flags
_atom_site_disorder_assembly
_atom_site_disorder_group
Pt1 Pt 0.328657(8) 1.02748(2) 0.249284(7) 0.02122(6) Uani 1 1 d . . .
Pt2 Pt 0.104654(8) 0.27040(2) 0.431209(7) 0.02189(6) Uani 1 1 d . A .
I1 I 0.420039(14) 1.19556(4) 0.239897(15) 0.03790(11) Uani 1 1 d . . .
I2 I 0.095613(17) 0.10044(4) 0.504626(14) 0.03971(11) Uani 1 1 d . . .
P1 P 0.39109(5) 0.83880(15) 0.27136(5) 0.0248(3) Uani 1 1 d . . .
P2 P 0.26506(6) 1.21253(15) 0.22623(6) 0.0337(4) Uani 1 1 d . . .
P3 P 0.14425(6) 0.45766(17) 0.47728(6) 0.0330(4) Uani 1 1 d . . .
P4 P 0.07068(6) 0.08755(14) 0.38052(5) 0.0237(3) Uani 1 1 d . . .
O1 O 0.05232(13) 0.5549(4) 0.17489(12) 0.0261(8) Uani 1 1 d . . .
O2 O 0.11690(16) 0.4176(4) 0.14068(15) 0.0430(11) Uani 1 1 d . . .
O3 O -0.01436(16) 0.2512(4) -0.01123(14) 0.0390(10) Uani 1 1 d . . .
O4 O -0.13333(15) 0.5571(4) 0.07171(14) 0.0389(10) Uani 1 1 d . . .
C1 C 0.2618(2) 0.9010(5) 0.25328(19) 0.0230(11) Uani 1 1 d . . .
C2 C 0.2214(2) 0.8198(5) 0.25389(18) 0.0233(11) Uani 1 1 d . . .
C3 C 0.17468(19) 0.7153(5) 0.25474(18) 0.0202(11) Uani 1 1 d . . .
C4 C 0.13692(19) 0.6837(5) 0.21333(18) 0.0211(11) Uani 1 1 d . . .
H4 H 0.1407 0.7323 0.1844 0.025 Uiso 1 1 calc R . .
C5 C 0.0943(2) 0.5810(6) 0.21538(18) 0.0225(11) Uani 1 1 d . . .
C6 C 0.0871(2) 0.5067(5) 0.25608(18) 0.0212(11) Uani 1 1 d . . .
H6 H 0.0575 0.4355 0.2559 0.025 Uiso 1 1 calc R . .
C7 C 0.12408(19) 0.5379(5) 0.29794(17) 0.0176(10) Uani 1 1 d . . .
C8 C 0.16728(19) 0.6425(5) 0.29643(18) 0.0190(10) Uani 1 1 d . . .
H8 H 0.1924 0.6646 0.3247 0.023 Uiso 1 1 calc R . .
C9 C 0.1176(2) 0.4627(5) 0.34163(19) 0.0216(11) Uani 1 1 d . A .
C10 C 0.11234(19) 0.3915(5) 0.37636(19) 0.0236(11) Uani 1 1 d . . .
C11 C 0.0681(2) 0.4672(6) 0.14022(19) 0.0275(12) Uani 1 1 d . . .
C12 C 0.0184(2) 0.4451(5) 0.10260(19) 0.0252(12) Uani 1 1 d . . .
C13 C 0.0281(2) 0.3573(6) 0.06394(19) 0.0285(12) Uani 1 1 d . . .
H13 H 0.0655 0.3137 0.0625 0.034 Uiso 1 1 calc R . .
C14 C -0.0177(2) 0.3359(6) 0.02832(19) 0.0298(13) Uani 1 1 d . . .
C15 C -0.0722(2) 0.4019(6) 0.02903(19) 0.0331(13) Uani 1 1 d . . .
H15 H -0.1028 0.3889 0.0035 0.040 Uiso 1 1 calc R . .
C16 C -0.0814(2) 0.4867(6) 0.0674(2) 0.0305(13) Uani 1 1 d . . .
C17 C -0.0361(2) 0.5083(6) 0.10426(19) 0.0273(12) Uani 1 1 d . . .
H17 H -0.0428 0.5666 0.1306 0.033 Uiso 1 1 calc R . .
C18 C 0.0391(2) 0.1806(6) -0.0152(2) 0.0332(13) Uani 1 1 d . . .
H18A H 0.0483 0.1144 0.0118 0.040 Uiso 1 1 calc R . .
H18B H 0.0718 0.2500 -0.0147 0.040 Uiso 1 1 calc R . .
C19 C 0.0326(2) 0.0990(6) -0.0619(2) 0.0272(12) Uani 1 1 d . . .
C20 C -0.0066(2) 0.1442(6) -0.0997(2) 0.0305(13) Uani 1 1 d . . .
H20 H -0.0304 0.2256 -0.0965 0.037 Uiso 1 1 calc R . .
C21 C -0.0114(2) 0.0706(6) -0.1429(2) 0.0342(14) Uani 1 1 d . . .
H21 H -0.0382 0.1026 -0.1690 0.041 Uiso 1 1 calc R . .
C22 C 0.0222(3) -0.0465(6) -0.1479(2) 0.0379(14) Uani 1 1 d . . .
H22 H 0.0180 -0.0974 -0.1771 0.045 Uiso 1 1 calc R . .
C23 C 0.0623(3) -0.0916(6) -0.1107(2) 0.0414(15) Uani 1 1 d . . .
H23 H 0.0865 -0.1721 -0.1146 0.050 Uiso 1 1 calc R . .
C24 C 0.0677(2) -0.0188(6) -0.0671(2) 0.0351(14) Uani 1 1 d . . .
H24 H 0.0952 -0.0501 -0.0413 0.042 Uiso 1 1 calc R . .
C25 C -0.1812(2) 0.5429(7) 0.0341(2) 0.0442(17) Uani 1 1 d . . .
H25A H -0.1932 0.4422 0.0302 0.053 Uiso 1 1 calc R . .
H25B H -0.1690 0.5774 0.0036 0.053 Uiso 1 1 calc R . .
C26 C -0.2318(2) 0.6306(7) 0.0479(2) 0.0417(16) Uani 1 1 d . . .
C27 C -0.2228(3) 0.7651(8) 0.0659(3) 0.059(2) Uani 1 1 d . . .
H27 H -0.1840 0.8043 0.0688 0.071 Uiso 1 1 calc R . .
C28 C -0.2693(4) 0.8457(9) 0.0802(3) 0.072(2) Uani 1 1 d . . .
H28 H -0.2627 0.9392 0.0923 0.087 Uiso 1 1 calc R . .
C29 C -0.3258(4) 0.7846(10) 0.0764(3) 0.072(3) Uani 1 1 d . . .
H29 H -0.3581 0.8366 0.0862 0.087 Uiso 1 1 calc R . .
C30 C -0.3345(3) 0.6528(10) 0.0588(3) 0.067(2) Uani 1 1 d . . .
H30 H -0.3731 0.6130 0.0561 0.080 Uiso 1 1 calc R . .
C31 C -0.2881(3) 0.5735(9) 0.0445(3) 0.061(2) Uani 1 1 d . . .
H31 H -0.2951 0.4801 0.0325 0.073 Uiso 1 1 calc R . .
C32 C 0.4191(3) 0.7635(7) 0.2186(2) 0.0438(16) Uani 1 1 d . . .
H32A H 0.4462 0.8328 0.2062 0.053 Uiso 1 1 calc R . .
H32B H 0.4424 0.6771 0.2281 0.053 Uiso 1 1 calc R . .
C33 C 0.3708(3) 0.7252(8) 0.1791(2) 0.059(2) Uani 1 1 d . . .
H33A H 0.3886 0.6860 0.1520 0.089 Uiso 1 1 calc R . .
H33B H 0.3481 0.8105 0.1690 0.089 Uiso 1 1 calc R . .
H33C H 0.3444 0.6545 0.1908 0.089 Uiso 1 1 calc R . .
C34 C 0.4589(2) 0.8771(7) 0.3101(2) 0.0421(16) Uani 1 1 d . . .
H34A H 0.4783 0.7858 0.3197 0.050 Uiso 1 1 calc R . .
H34B H 0.4859 0.9298 0.2913 0.050 Uiso 1 1 calc R . .
C35 C 0.4526(3) 0.9596(8) 0.3538(3) 0.066(2) Uani 1 1 d . . .
H35A H 0.4917 0.9746 0.3717 0.099 Uiso 1 1 calc R . .
H35B H 0.4274 0.9071 0.3737 0.099 Uiso 1 1 calc R . .
H35C H 0.4344 1.0516 0.3451 0.099 Uiso 1 1 calc R . .
C36 C 0.3583(2) 0.6855(6) 0.2982(2) 0.0339(14) Uani 1 1 d . . .
H36A H 0.3240 0.6528 0.2761 0.041 Uiso 1 1 calc R . .
H36B H 0.3878 0.6078 0.3011 0.041 Uiso 1 1 calc R . .
C37 C 0.3380(3) 0.7099(7) 0.3464(2) 0.0443(16) Uani 1 1 d . . .
H37A H 0.3211 0.6220 0.3575 0.066 Uiso 1 1 calc R . .
H37B H 0.3079 0.7848 0.3440 0.066 Uiso 1 1 calc R . .
H37C H 0.3718 0.7389 0.3690 0.066 Uiso 1 1 calc R . .
C38 C 0.2777(3) 1.3057(7) 0.1716(3) 0.054(2) Uani 1 1 d . . .
H38A H 0.2423 1.3638 0.1610 0.065 Uiso 1 1 calc R . .
H38B H 0.3115 1.3712 0.1788 0.065 Uiso 1 1 calc R . .
C39 C 0.2907(3) 1.2057(9) 0.1295(3) 0.069(2) Uani 1 1 d . . .
H39A H 0.2971 1.2634 0.1017 0.103 Uiso 1 1 calc R . .
H39B H 0.2568 1.1423 0.1212 0.103 Uiso 1 1 calc R . .
H39C H 0.3261 1.1491 0.1392 0.103 Uiso 1 1 calc R . .
C40 C 0.2731(3) 1.3543(6) 0.2694(3) 0.0526(19) Uani 1 1 d . . .
H40A H 0.3134 1.3944 0.2705 0.063 Uiso 1 1 calc R . .
H40B H 0.2446 1.4306 0.2589 0.063 Uiso 1 1 calc R . .
C41 C 0.2627(3) 1.3067(8) 0.3199(3) 0.067(2) Uani 1 1 d . . .
H41A H 0.2676 1.3882 0.3416 0.101 Uiso 1 1 calc R . .
H41B H 0.2914 1.2330 0.3310 0.101 Uiso 1 1 calc R . .
H41C H 0.2225 1.2688 0.3193 0.101 Uiso 1 1 calc R . .
C42 C 0.1854(2) 1.1738(7) 0.2197(3) 0.0487(18) Uani 1 1 d . . .
H42A H 0.1763 1.1193 0.2479 0.058 Uiso 1 1 calc R . .
H42B H 0.1635 1.2646 0.2195 0.058 Uiso 1 1 calc R . .
C43 C 0.1628(3) 1.0904(8) 0.1749(3) 0.066(2) Uani 1 1 d . . .
H43A H 0.1202 1.0745 0.1741 0.099 Uiso 1 1 calc R . .
H43B H 0.1833 0.9987 0.1751 0.099 Uiso 1 1 calc R . .
H43C H 0.1706 1.1444 0.1466 0.099 Uiso 1 1 calc R . .
C44 C 0.2173(6) 0.5041(16) 0.4616(6) 0.049(4) Uani 0.63(2) 1 d P A 1
H44A H 0.2146 0.5339 0.4279 0.058 Uiso 0.63(2) 1 calc PR A 1
H44B H 0.2343 0.5834 0.4818 0.058 Uiso 0.63(2) 1 calc PR A 1
C45 C 0.2560(5) 0.3730(16) 0.4698(7) 0.077(7) Uani 0.63(2) 1 d P A 1
H45A H 0.2974 0.3990 0.4681 0.115 Uiso 0.63(2) 1 calc PR A 1
H45B H 0.2437 0.3022 0.4452 0.115 Uiso 0.63(2) 1 calc PR A 1
H45C H 0.2519 0.3332 0.5012 0.115 Uiso 0.63(2) 1 calc PR A 1
C44' C 0.2282(8) 0.447(2) 0.4815(8) 0.032(5) Uani 0.37(2) 1 d P A 2
H44C H 0.2455 0.5251 0.5022 0.038 Uiso 0.37(2) 1 calc PR A 2
H44D H 0.2415 0.3563 0.4968 0.038 Uiso 0.37(2) 1 calc PR A 2
C45' C 0.2511(8) 0.457(3) 0.4346(7) 0.050(7) Uani 0.37(2) 1 d P A 2
H45D H 0.2945 0.4537 0.4391 0.075 Uiso 0.37(2) 1 calc PR A 2
H45E H 0.2382 0.5469 0.4192 0.075 Uiso 0.37(2) 1 calc PR A 2
H45F H 0.2359 0.3777 0.4144 0.075 Uiso 0.37(2) 1 calc PR A 2
C46 C 0.1444(3) 0.4446(7) 0.5415(2) 0.0495(17) Uani 1 1 d . A .
H46A H 0.1036 0.4220 0.5481 0.059 Uiso 1 1 calc R . .
H46B H 0.1698 0.3635 0.5530 0.059 Uiso 1 1 calc R . .
C47 C 0.1655(3) 0.5766(8) 0.5708(3) 0.062(2) Uani 1 1 d . . .
H47A H 0.1637 0.5578 0.6047 0.092 Uiso 1 1 calc R A .
H47B H 0.1400 0.6575 0.5607 0.092 Uiso 1 1 calc R . .
H47C H 0.2064 0.5986 0.5657 0.092 Uiso 1 1 calc R . .
C48 C 0.1094(3) 0.6272(7) 0.4619(2) 0.061(2) Uani 1 1 d . A .
H48A H 0.1327 0.7031 0.4797 0.074 Uiso 1 1 calc R . .
H48B H 0.1104 0.6448 0.4275 0.074 Uiso 1 1 calc R . .
C49 C 0.0456(3) 0.6363(8) 0.4729(3) 0.085(3) Uani 1 1 d . . .
H49A H 0.0295 0.7301 0.4637 0.127 Uiso 1 1 calc R A .
H49B H 0.0442 0.6216 0.5071 0.127 Uiso 1 1 calc R . .
H49C H 0.0220 0.5630 0.4549 0.127 Uiso 1 1 calc R . .
C50 C 0.1187(2) -0.0665(6) 0.3876(2) 0.0335(13) Uani 1 1 d . A .
H50A H 0.1193 -0.1027 0.4205 0.040 Uiso 1 1 calc R . .
H50B H 0.1019 -0.1419 0.3656 0.040 Uiso 1 1 calc R . .
C51 C 0.1817(2) -0.0370(7) 0.3778(3) 0.0481(18) Uani 1 1 d . . .
H51A H 0.2050 -0.1244 0.3822 0.072 Uiso 1 1 calc R A .
H51B H 0.1992 0.0356 0.4000 0.072 Uiso 1 1 calc R . .
H51C H 0.1816 -0.0031 0.3451 0.072 Uiso 1 1 calc R . .
C52 C -0.0025(2) 0.0184(6) 0.3900(2) 0.0341(13) Uani 1 1 d . A .
H52A H -0.0137 -0.0574 0.3664 0.041 Uiso 1 1 calc R . .
H52B H -0.0001 -0.0246 0.4221 0.041 Uiso 1 1 calc R . .
C53 C -0.0503(2) 0.1305(7) 0.3857(2) 0.0470(17) Uani 1 1 d . . .
H53A H -0.0881 0.0874 0.3912 0.071 Uiso 1 1 calc R A .
H53B H -0.0537 0.1721 0.3537 0.071 Uiso 1 1 calc R . .
H53C H -0.0400 0.2050 0.4094 0.071 Uiso 1 1 calc R . .
C54 C 0.0652(2) 0.1295(6) 0.31707(19) 0.0289(12) Uani 1 1 d . A .
H54A H 0.0358 0.2066 0.3104 0.035 Uiso 1 1 calc R . .
H54B H 0.1039 0.1667 0.3101 0.035 Uiso 1 1 calc R . .
C55 C 0.0478(3) 0.0080(7) 0.2830(2) 0.0444(16) Uani 1 1 d . . .
H55A H 0.0458 0.0423 0.2501 0.067 Uiso 1 1 calc R A .
H55B H 0.0089 -0.0288 0.2888 0.067 Uiso 1 1 calc R . .
H55C H 0.0773 -0.0679 0.2880 0.067 Uiso 1 1 calc R . .

loop_
_atom_site_aniso_label
_atom_site_aniso_U_11
_atom_site_aniso_U_22
_atom_site_aniso_U_33
_atom_site_aniso_U_23
_atom_site_aniso_U_13
_atom_site_aniso_U_12
Pt1 0.01569(10) 0.01995(10) 0.02886(13) 0.00141(8) 0.00618(8) -0.00363(8)
Pt2 0.02225(11) 0.02551(11) 0.01859(11) 0.00338(8) 0.00520(8) -0.00211(8)
I1 0.02314(18) 0.0384(2) 0.0519(3) 0.01322(19) 0.00317(17) -0.01351(16)
I2 0.0468(2) 0.0468(3) 0.0266(2) 0.01474(18) 0.00876(18) -0.00339(19)
P1 0.0208(6) 0.0286(8) 0.0254(8) 0.0053(6) 0.0037(6) 0.0010(6)
P2 0.0231(7) 0.0236(8) 0.0553(11) 0.0081(7) 0.0080(7) 0.0013(6)
P3 0.0322(7) 0.0421(9) 0.0256(8) -0.0071(7) 0.0075(6) -0.0066(7)
P4 0.0243(6) 0.0233(7) 0.0243(8) 0.0045(6) 0.0062(6) -0.0043(6)
O1 0.0174(16) 0.039(2) 0.021(2) -0.0054(17) 0.0006(15) -0.0021(15)
O2 0.033(2) 0.053(3) 0.041(3) -0.016(2) -0.0091(19) 0.017(2)
O3 0.031(2) 0.056(3) 0.029(2) -0.016(2) -0.0001(18) 0.0034(19)
O4 0.0219(18) 0.062(3) 0.030(2) -0.012(2) -0.0086(17) 0.0092(19)
C1 0.020(2) 0.018(3) 0.031(3) 0.003(2) 0.005(2) -0.001(2)
C2 0.019(2) 0.027(3) 0.023(3) 0.008(2) 0.002(2) 0.004(2)
C3 0.017(2) 0.017(2) 0.026(3) 0.000(2) 0.003(2) 0.0013(19)
C4 0.015(2) 0.028(3) 0.021(3) 0.003(2) 0.007(2) -0.004(2)
C5 0.018(2) 0.032(3) 0.017(3) -0.005(2) 0.002(2) 0.003(2)
C6 0.016(2) 0.024(3) 0.024(3) -0.003(2) 0.002(2) -0.005(2)
C7 0.014(2) 0.024(3) 0.016(3) 0.004(2) 0.0038(19) 0.000(2)
C8 0.018(2) 0.020(3) 0.019(3) 0.001(2) 0.001(2) 0.000(2)
C9 0.019(2) 0.023(3) 0.023(3) -0.003(2) 0.001(2) -0.003(2)
C10 0.015(2) 0.025(3) 0.030(3) -0.003(2) 0.000(2) -0.007(2)
C11 0.035(3) 0.028(3) 0.019(3) 0.001(2) 0.000(2) 0.001(2)
C12 0.025(3) 0.026(3) 0.024(3) -0.002(2) 0.000(2) -0.005(2)
C13 0.025(3) 0.034(3) 0.027(3) 0.002(3) 0.005(2) -0.001(2)
C14 0.031(3) 0.041(3) 0.017(3) -0.005(2) 0.003(2) -0.009(3)
C15 0.028(3) 0.053(4) 0.017(3) -0.002(3) -0.003(2) -0.008(3)
C16 0.021(3) 0.042(3) 0.029(3) -0.005(3) 0.004(2) -0.001(2)
C17 0.028(3) 0.032(3) 0.021(3) -0.002(2) -0.002(2) -0.004(2)
C18 0.032(3) 0.039(3) 0.028(3) 0.004(3) 0.000(2) 0.001(3)
C19 0.029(3) 0.027(3) 0.027(3) 0.002(2) 0.010(2) -0.002(2)
C20 0.028(3) 0.033(3) 0.031(3) -0.005(3) 0.004(2) -0.001(2)
C21 0.029(3) 0.045(4) 0.027(3) -0.005(3) -0.001(2) 0.005(3)
C22 0.048(3) 0.038(4) 0.028(3) -0.011(3) 0.009(3) 0.002(3)
C23 0.045(3) 0.039(4) 0.042(4) -0.006(3) 0.011(3) 0.013(3)
C24 0.035(3) 0.034(3) 0.036(4) 0.007(3) 0.003(3) 0.002(3)
C25 0.029(3) 0.063(4) 0.039(4) -0.024(3) -0.003(3) 0.005(3)
C26 0.025(3) 0.066(5) 0.032(4) -0.006(3) -0.002(3) 0.005(3)
C27 0.050(4) 0.065(5) 0.058(5) -0.016(4) -0.009(4) 0.013(4)
C28 0.082(6) 0.085(6) 0.045(5) -0.018(4) -0.014(4) 0.034(5)
C29 0.067(5) 0.120(8) 0.029(4) -0.007(5) 0.004(4) 0.050(5)
C30 0.037(4) 0.109(7) 0.054(5) -0.008(5) 0.004(4) 0.022(4)
C31 0.037(4) 0.085(6) 0.059(5) -0.006(4) 0.000(3) 0.012(4)
C32 0.041(3) 0.054(4) 0.039(4) 0.008(3) 0.014(3) 0.026(3)
C33 0.073(5) 0.068(5) 0.040(4) -0.019(4) 0.014(4) 0.015(4)
C34 0.033(3) 0.051(4) 0.041(4) 0.015(3) -0.001(3) -0.006(3)
C35 0.050(4) 0.097(7) 0.050(5) 0.009(4) -0.001(4) -0.031(4)
C36 0.031(3) 0.027(3) 0.043(4) 0.011(3) 0.000(3) 0.001(2)
C37 0.041(3) 0.055(4) 0.037(4) 0.017(3) 0.005(3) -0.018(3)
C38 0.036(3) 0.045(4) 0.079(6) 0.028(4) 0.005(3) 0.005(3)
C39 0.068(5) 0.098(7) 0.038(5) 0.014(4) -0.004(4) -0.012(5)
C40 0.054(4) 0.020(3) 0.087(6) -0.006(3) 0.023(4) 0.004(3)
C41 0.073(5) 0.050(5) 0.083(7) -0.020(4) 0.021(5) 0.008(4)
C42 0.027(3) 0.044(4) 0.076(6) 0.022(4) 0.014(3) 0.007(3)
C43 0.034(3) 0.064(5) 0.095(7) 0.028(5) -0.015(4) -0.007(3)
C44 0.042(7) 0.043(9) 0.061(11) -0.018(7) 0.008(7) -0.001(6)
C45 0.035(6) 0.069(10) 0.130(18) -0.035(11) 0.025(8) -0.006(7)
C44' 0.019(9) 0.042(13) 0.033(12) -0.015(9) -0.003(8) 0.009(9)
C45' 0.040(10) 0.080(17) 0.028(12) -0.003(10) 0.000(8) -0.022(10)
C46 0.057(4) 0.056(4) 0.031(4) -0.008(3) -0.011(3) 0.017(3)
C47 0.073(5) 0.067(5) 0.040(5) -0.020(4) -0.009(4) 0.014(4)
C48 0.123(7) 0.029(4) 0.028(4) -0.002(3) -0.009(4) -0.014(4)
C49 0.087(6) 0.057(5) 0.099(7) -0.019(5) -0.036(5) 0.034(5)
C50 0.037(3) 0.032(3) 0.031(3) 0.002(3) 0.005(3) 0.005(3)
C51 0.032(3) 0.047(4) 0.064(5) -0.014(3) 0.001(3) 0.009(3)
C52 0.033(3) 0.036(3) 0.035(4) 0.004(3) 0.009(3) -0.010(3)
C53 0.029(3) 0.060(4) 0.053(5) 0.011(4) 0.008(3) -0.003(3)
C54 0.031(3) 0.031(3) 0.025(3) -0.001(2) 0.004(2) -0.006(2)
C55 0.058(4) 0.045(4) 0.029(4) -0.007(3) -0.002(3) -0.010(3)

loop_
_atom_type_symbol
_atom_type_description
_atom_type_scat_dispersion_real
_atom_type_scat_dispersion_imag
_atom_type_scat_source
C C 0.0033 0.0016 'International Tables Vol C Tables 4.2.6.8 and 6.1.1.4'
H H 0.0000 0.0000 'International Tables Vol C Tables 4.2.6.8 and 6.1.1.4'
O O 0.0106 0.0060 'International Tables Vol C Tables 4.2.6.8 and 6.1.1.4'
P P 0.1023 0.0942 'International Tables Vol C Tables 4.2.6.8 and 6.1.1.4'
I I -0.4742 1.8119 'International Tables Vol C Tables 4.2.6.8 and 6.1.1.4'
Pt Pt -1.7033 8.3905 'International Tables Vol C Tables 4.2.6.8 and 6.1.1.4'

loop_
_geom_angle_atom_site_label_1
_geom_angle_atom_site_label_2
_geom_angle_atom_site_label_3
_geom_angle
_geom_angle_site_symmetry_1
_geom_angle_site_symmetry_3
_geom_angle_publ_flag
C1 Pt1 P2 90.61(14) . . ?
C1 Pt1 P1 88.46(14) . . ?
P2 Pt1 P1 178.78(6) . . ?
C1 Pt1 I1 177.42(16) . . ?
P2 Pt1 I1 89.63(4) . . ?
P1 Pt1 I1 91.26(3) . . ?
C10 Pt2 P3 86.33(15) . . ?
C10 Pt2 P4 89.88(15) . . ?
P3 Pt2 P4 175.11(5) . . ?
C10 Pt2 I2 178.50(15) . . ?
P3 Pt2 I2 94.64(4) . . ?
P4 Pt2 I2 89.09(4) . . ?
C34 P1 C36 105.3(3) . . ?
C34 P1 C32 102.4(3) . . ?
C36 P1 C32 103.2(3) . . ?
C34 P1 Pt1 117.4(2) . . ?
C36 P1 Pt1 116.81(18) . . ?
C32 P1 Pt1 109.8(2) . . ?
C40 P2 C38 101.7(3) . . ?
C40 P2 C42 103.6(3) . . ?
C38 P2 C42 105.1(3) . . ?
C40 P2 Pt1 110.9(2) . . ?
C38 P2 Pt1 116.5(2) . . ?
C42 P2 Pt1 117.2(2) . . ?
C48 P3 C46 104.3(3) . . ?
C48 P3 C44 96.7(6) . . ?
C46 P3 C44 111.3(6) . . ?
C48 P3 C44' 117.9(8) . . ?
C46 P3 C44' 92.8(7) . . ?
C44 P3 C44' 24.5(6) . . ?
C48 P3 Pt2 114.0(2) . . ?
C46 P3 Pt2 117.7(2) . . ?
C44 P3 Pt2 110.7(4) . . ?
C44' P3 Pt2 108.6(6) . . ?
C50 P4 C54 104.6(3) . . ?
C50 P4 C52 104.2(3) . . ?
C54 P4 C52 105.1(3) . . ?
C50 P4 Pt2 112.0(2) . . ?
C54 P4 Pt2 115.24(18) . . ?
C52 P4 Pt2 114.6(2) . . ?
C11 O1 C5 118.4(4) . . ?
C14 O3 C18 118.0(4) . . ?
C16 O4 C25 118.4(4) . . ?
C2 C1 Pt1 176.9(5) . . ?
C1 C2 C3 176.9(5) . . ?
C8 C3 C4 118.7(4) . . ?
C8 C3 C2 120.7(5) . . ?
C4 C3 C2 120.6(4) . . ?
C5 C4 C3 118.7(5) . . ?
C5 C4 H4 120.6 . . ?
C3 C4 H4 120.6 . . ?
C6 C5 C4 123.3(5) . . ?
C6 C5 O1 116.8(4) . . ?
C4 C5 O1 119.8(4) . . ?
C5 C6 C7 118.8(4) . . ?
C5 C6 H6 120.6 . . ?
C7 C6 H6 120.6 . . ?
C8 C7 C6 118.6(4) . . ?
C8 C7 C9 121.0(4) . . ?
C6 C7 C9 120.5(4) . . ?
C3 C8 C7 122.0(5) . . ?
C3 C8 H8 119.0 . . ?
C7 C8 H8 119.0 . . ?
C10 C9 C7 175.5(5) . . ?
C9 C10 Pt2 177.9(5) . . ?
O2 C11 O1 123.2(5) . . ?
O2 C11 C12 125.6(5) . . ?
O1 C11 C12 111.2(4) . . ?
C17 C12 C13 120.2(5) . . ?
C17 C12 C11 122.1(5) . . ?
C13 C12 C11 117.8(5) . . ?
C14 C13 C12 118.7(5) . . ?
C14 C13 H13 120.7 . . ?
C12 C13 H13 120.7 . . ?
C13 C14 O3 124.6(5) . . ?
C13 C14 C15 121.6(5) . . ?
O3 C14 C15 113.8(5) . . ?
C16 C15 C14 119.1(5) . . ?
C16 C15 H15 120.4 . . ?
C14 C15 H15 120.4 . . ?
O4 C16 C15 124.0(5) . . ?
O4 C16 C17 115.5(5) . . ?
C15 C16 C17 120.5(5) . . ?
C12 C17 C16 119.9(5) . . ?
C12 C17 H17 120.0 . . ?
C16 C17 H17 120.0 . . ?
O3 C18 C19 108.2(4) . . ?
O3 C18 H18A 110.1 . . ?
C19 C18 H18A 110.1 . . ?
O3 C18 H18B 110.1 . . ?
C19 C18 H18B 110.1 . . ?
H18A C18 H18B 108.4 . . ?
C20 C19 C24 119.7(5) . . ?
C20 C19 C18 120.4(5) . . ?
C24 C19 C18 119.8(5) . . ?
C19 C20 C21 120.1(5) . . ?
C19 C20 H20 119.9 . . ?
C21 C20 H20 119.9 . . ?
C22 C21 C20 120.4(5) . . ?
C22 C21 H21 119.8 . . ?
C20 C21 H21 119.8 . . ?
C21 C22 C23 120.2(6) . . ?
C21 C22 H22 119.9 . . ?
C23 C22 H22 119.9 . . ?
C22 C23 C24 120.1(5) . . ?
C22 C23 H23 119.9 . . ?
C24 C23 H23 119.9 . . ?
C19 C24 C23 119.4(5) . . ?
C19 C24 H24 120.3 . . ?
C23 C24 H24 120.3 . . ?
O4 C25 C26 107.1(5) . . ?
O4 C25 H25A 110.3 . . ?
C26 C25 H25A 110.3 . . ?
O4 C25 H25B 110.3 . . ?
C26 C25 H25B 110.3 . . ?
H25A C25 H25B 108.5 . . ?
C27 C26 C31 118.9(6) . . ?
C27 C26 C25 121.1(5) . . ?
C31 C26 C25 119.9(6) . . ?
C26 C27 C28 121.5(7) . . ?
C26 C27 H27 119.3 . . ?
C28 C27 H27 119.3 . . ?
C27 C28 C29 118.2(8) . . ?
C27 C28 H28 120.9 . . ?
C29 C28 H28 120.9 . . ?
C30 C29 C28 120.1(7) . . ?
C30 C29 H29 119.9 . . ?
C28 C29 H29 119.9 . . ?
C29 C30 C31 121.3(7) . . ?
C29 C30 H30 119.3 . . ?
C31 C30 H30 119.3 . . ?
C26 C31 C30 120.0(8) . . ?
C26 C31 H31 120.0 . . ?
C30 C31 H31 120.0 . . ?
C33 C32 P1 113.5(4) . . ?
C33 C32 H32A 108.9 . . ?
P1 C32 H32A 108.9 . . ?
C33 C32 H32B 108.9 . . ?
P1 C32 H32B 108.9 . . ?
H32A C32 H32B 107.7 . . ?
C32 C33 H33A 109.5 . . ?
C32 C33 H33B 109.5 . . ?
H33A C33 H33B 109.5 . . ?
C32 C33 H33C 109.5 . . ?
H33A C33 H33C 109.5 . . ?
H33B C33 H33C 109.5 . . ?
C35 C34 P1 116.5(4) . . ?
C35 C34 H34A 108.2 . . ?
P1 C34 H34A 108.2 . . ?
C35 C34 H34B 108.2 . . ?
P1 C34 H34B 108.2 . . ?
H34A C34 H34B 107.3 . . ?
C34 C35 H35A 109.5 . . ?
C34 C35 H35B 109.5 . . ?
H35A C35 H35B 109.5 . . ?
C34 C35 H35C 109.5 . . ?
H35A C35 H35C 109.5 . . ?
H35B C35 H35C 109.5 . . ?
C37 C36 P1 115.9(4) . . ?
C37 C36 H36A 108.3 . . ?
P1 C36 H36A 108.3 . . ?
C37 C36 H36B 108.3 . . ?
P1 C36 H36B 108.3 . . ?
H36A C36 H36B 107.4 . . ?
C36 C37 H37A 109.5 . . ?
C36 C37 H37B 109.5 . . ?
H37A C37 H37B 109.5 . . ?
C36 C37 H37C 109.5 . . ?
H37A C37 H37C 109.5 . . ?
H37B C37 H37C 109.5 . . ?
C39 C38 P2 114.5(5) . . ?
C39 C38 H38A 108.6 . . ?
P2 C38 H38A 108.6 . . ?
C39 C38 H38B 108.6 . . ?
P2 C38 H38B 108.6 . . ?
H38A C38 H38B 107.6 . . ?
C38 C39 H39A 109.5 . . ?
C38 C39 H39B 109.5 . . ?
H39A C39 H39B 109.5 . . ?
C38 C39 H39C 109.5 . . ?
H39A C39 H39C 109.5 . . ?
H39B C39 H39C 109.5 . . ?
C41 C40 P2 113.4(5) . . ?
C41 C40 H40A 108.9 . . ?
P2 C40 H40A 108.9 . . ?
C41 C40 H40B 108.9 . . ?
P2 C40 H40B 108.9 . . ?
H40A C40 H40B 107.7 . . ?
C40 C41 H41A 109.5 . . ?
C40 C41 H41B 109.5 . . ?
H41A C41 H41B 109.5 . . ?
C40 C41 H41C 109.5 . . ?
H41A C41 H41C 109.5 . . ?
H41B C41 H41C 109.5 . . ?
C43 C42 P2 114.7(4) . . ?
C43 C42 H42A 108.6 . . ?
P2 C42 H42A 108.6 . . ?
C43 C42 H42B 108.6 . . ?
P2 C42 H42B 108.6 . . ?
H42A C42 H42B 107.6 . . ?
C42 C43 H43A 109.5 . . ?
C42 C43 H43B 109.5 . . ?
H43A C43 H43B 109.5 . . ?
C42 C43 H43C 109.5 . . ?
H43A C43 H43C 109.5 . . ?
H43B C43 H43C 109.5 . . ?
C45 C44 P3 107.3(11) . . ?
C45 C44 H44A 110.3 . . ?
P3 C44 H44A 110.3 . . ?
C45 C44 H44B 110.3 . . ?
P3 C44 H44B 110.3 . . ?
H44A C44 H44B 108.5 . . ?
C44 C45 H45A 109.5 . . ?
C44 C45 H45B 109.5 . . ?
H45A C45 H45B 109.5 . . ?
C44 C45 H45C 109.5 . . ?
H45A C45 H45C 109.5 . . ?
H45B C45 H45C 109.5 . . ?
C45' C44' P3 113.3(15) . . ?
C45' C44' H44C 108.9 . . ?
P3 C44' H44C 108.9 . . ?
C45' C44' H44D 108.9 . . ?
P3 C44' H44D 108.9 . . ?
H44C C44' H44D 107.7 . . ?
C44' C45' H45D 109.5 . . ?
C44' C45' H45E 109.5 . . ?
H45D C45' H45E 109.5 . . ?
C44' C45' H45F 109.5 . . ?
H45D C45' H45F 109.5 . . ?
H45E C45' H45F 109.5 . . ?
C47 C46 P3 116.5(5) . . ?
C47 C46 H46A 108.2 . . ?
P3 C46 H46A 108.2 . . ?
C47 C46 H46B 108.2 . . ?
P3 C46 H46B 108.2 . . ?
H46A C46 H46B 107.3 . . ?
C46 C47 H47A 109.5 . . ?
C46 C47 H47B 109.5 . . ?
H47A C47 H47B 109.5 . . ?
C46 C47 H47C 109.5 . . ?
H47A C47 H47C 109.5 . . ?
H47B C47 H47C 109.5 . . ?
C49 C48 P3 113.7(5) . . ?
C49 C48 H48A 108.8 . . ?
P3 C48 H48A 108.8 . . ?
C49 C48 H48B 108.8 . . ?
P3 C48 H48B 108.8 . . ?
H48A C48 H48B 107.7 . . ?
C48 C49 H49A 109.5 . . ?
C48 C49 H49B 109.5 . . ?
H49A C49 H49B 109.5 . . ?
C48 C49 H49C 109.5 . . ?
H49A C49 H49C 109.5 . . ?
H49B C49 H49C 109.5 . . ?
C51 C50 P4 113.8(4) . . ?
C51 C50 H50A 108.8 . . ?
P4 C50 H50A 108.8 . . ?
C51 C50 H50B 108.8 . . ?
P4 C50 H50B 108.8 . . ?
H50A C50 H50B 107.7 . . ?
C50 C51 H51A 109.5 . . ?
C50 C51 H51B 109.5 . . ?
H51A C51 H51B 109.5 . . ?
C50 C51 H51C 109.5 . . ?
H51A C51 H51C 109.5 . . ?
H51B C51 H51C 109.5 . . ?
C53 C52 P4 113.3(4) . . ?
C53 C52 H52A 108.9 . . ?
P4 C52 H52A 108.9 . . ?
C53 C52 H52B 108.9 . . ?
P4 C52 H52B 108.9 . . ?
H52A C52 H52B 107.7 . . ?
C52 C53 H53A 109.5 . . ?
C52 C53 H53B 109.5 . . ?
H53A C53 H53B 109.5 . . ?
C52 C53 H53C 109.5 . . ?
H53A C53 H53C 109.5 . . ?
H53B C53 H53C 109.5 . . ?
C55 C54 P4 116.3(4) . . ?
C55 C54 H54A 108.2 . . ?
P4 C54 H54A 108.2 . . ?
C55 C54 H54B 108.2 . . ?
P4 C54 H54B 108.2 . . ?
H54A C54 H54B 107.4 . . ?
C54 C55 H55A 109.5 . . ?
C54 C55 H55B 109.5 . . ?
H55A C55 H55B 109.5 . . ?
C54 C55 H55C 109.5 . . ?
H55A C55 H55C 109.5 . . ?
H55B C55 H55C 109.5 . . ?

loop_
_geom_bond_atom_site_label_1
_geom_bond_atom_site_label_2
_geom_bond_distance
_geom_bond_site_symmetry_2
_geom_bond_publ_flag
Pt1 C1 1.945(5) . ?
Pt1 P2 2.3100(14) . ?
Pt1 P1 2.3150(14) . ?
Pt1 I1 2.6510(4) . ?
Pt2 C10 1.949(5) . ?
Pt2 P3 2.3119(15) . ?
Pt2 P4 2.3147(14) . ?
Pt2 I2 2.6479(4) . ?
P1 C34 1.821(6) . ?
P1 C36 1.830(5) . ?
P1 C32 1.832(6) . ?
P2 C40 1.804(7) . ?
P2 C38 1.828(7) . ?
P2 C42 1.836(6) . ?
P3 C48 1.813(7) . ?
P3 C46 1.819(7) . ?
P3 C44 1.822(13) . ?
P3 C44' 1.902(18) . ?
P4 C50 1.813(5) . ?
P4 C54 1.826(5) . ?
P4 C52 1.837(5) . ?
O1 C11 1.361(6) . ?
O1 C5 1.424(6) . ?
O2 C11 1.204(6) . ?
O3 C14 1.382(6) . ?
O3 C18 1.403(6) . ?
O4 C16 1.374(6) . ?
O4 C25 1.437(6) . ?
C1 C2 1.199(6) . ?
C2 C3 1.451(7) . ?
C3 C8 1.390(7) . ?
C3 C4 1.401(7) . ?
C4 C5 1.375(7) . ?
C4 H4 0.9500 . ?
C5 C6 1.373(7) . ?
C6 C7 1.401(7) . ?
C6 H6 0.9500 . ?
C7 C8 1.396(6) . ?
C7 C9 1.446(7) . ?
C8 H8 0.9500 . ?
C9 C10 1.206(7) . ?
C11 C12 1.474(7) . ?
C12 C17 1.381(7) . ?
C12 C13 1.408(7) . ?
C13 C14 1.376(7) . ?
C13 H13 0.9500 . ?
C14 C15 1.390(7) . ?
C15 C16 1.381(7) . ?
C15 H15 0.9500 . ?
C16 C17 1.392(7) . ?
C17 H17 0.9500 . ?
C18 C19 1.519(7) . ?
C18 H18A 0.9900 . ?
C18 H18B 0.9900 . ?
C19 C20 1.377(7) . ?
C19 C24 1.385(7) . ?
C20 C21 1.397(7) . ?
C20 H20 0.9500 . ?
C21 C22 1.358(8) . ?
C21 H21 0.9500 . ?
C22 C23 1.375(8) . ?
C22 H22 0.9500 . ?
C23 C24 1.405(8) . ?
C23 H23 0.9500 . ?
C24 H24 0.9500 . ?
C25 C26 1.505(8) . ?
C25 H25A 0.9900 . ?
C25 H25B 0.9900 . ?
C26 C27 1.372(9) . ?
C26 C31 1.381(8) . ?
C27 C28 1.400(9) . ?
C27 H27 0.9500 . ?
C28 C29 1.402(11) . ?
C28 H28 0.9500 . ?
C29 C30 1.343(11) . ?
C29 H29 0.9500 . ?
C30 C31 1.392(9) . ?
C30 H30 0.9500 . ?
C31 H31 0.9500 . ?
C32 C33 1.516(9) . ?
C32 H32A 0.9900 . ?
C32 H32B 0.9900 . ?
C33 H33A 0.9800 . ?
C33 H33B 0.9800 . ?
C33 H33C 0.9800 . ?
C34 C35 1.482(9) . ?
C34 H34A 0.9900 . ?
C34 H34B 0.9900 . ?
C35 H35A 0.9800 . ?
C35 H35B 0.9800 . ?
C35 H35C 0.9800 . ?
C36 C37 1.506(8) . ?
C36 H36A 0.9900 . ?
C36 H36B 0.9900 . ?
C37 H37A 0.9800 . ?
C37 H37B 0.9800 . ?
C37 H37C 0.9800 . ?
C38 C39 1.573(10) . ?
C38 H38A 0.9900 . ?
C38 H38B 0.9900 . ?
C39 H39A 0.9800 . ?
C39 H39B 0.9800 . ?
C39 H39C 0.9800 . ?
C40 C41 1.540(10) . ?
C40 H40A 0.9900 . ?
C40 H40B 0.9900 . ?
C41 H41A 0.9800 . ?
C41 H41B 0.9800 . ?
C41 H41C 0.9800 . ?
C42 C43 1.528(10) . ?
C42 H42A 0.9900 . ?
C42 H42B 0.9900 . ?
C43 H43A 0.9800 . ?
C43 H43B 0.9800 . ?
C43 H43C 0.9800 . ?
C44 C45 1.52(3) . ?
C44 H44A 0.9900 . ?
C44 H44B 0.9900 . ?
C45 H45A 0.9800 . ?
C45 H45B 0.9800 . ?
C45 H45C 0.9800 . ?
C44' C45' 1.48(3) . ?
C44' H44C 0.9900 . ?
C44' H44D 0.9900 . ?
C45' H45D 0.9800 . ?
C45' H45E 0.9800 . ?
C45' H45F 0.9800 . ?
C46 C47 1.541(9) . ?
C46 H46A 0.9900 . ?
C46 H46B 0.9900 . ?
C47 H47A 0.9800 . ?
C47 H47B 0.9800 . ?
C47 H47C 0.9800 . ?
C48 C49 1.522(10) . ?
C48 H48A 0.9900 . ?
C48 H48B 0.9900 . ?
C49 H49A 0.9800 . ?
C49 H49B 0.9800 . ?
C49 H49C 0.9800 . ?
C50 C51 1.517(7) . ?
C50 H50A 0.9900 . ?
C50 H50B 0.9900 . ?
C51 H51A 0.9800 . ?
C51 H51B 0.9800 . ?
C51 H51C 0.9800 . ?
C52 C53 1.510(8) . ?
C52 H52A 0.9900 . ?
C52 H52B 0.9900 . ?
C53 H53A 0.9800 . ?
C53 H53B 0.9800 . ?
C53 H53C 0.9800 . ?
C54 C55 1.519(7) . ?
C54 H54A 0.9900 . ?
C54 H54B 0.9900 . ?
C55 H55A 0.9800 . ?
C55 H55B 0.9800 . ?
C55 H55C 0.9800 . ?

loop_
_geom_torsion_atom_site_label_1
_geom_torsion_atom_site_label_2
_geom_torsion_atom_site_label_3
_geom_torsion_atom_site_label_4
_geom_torsion
_geom_torsion_site_symmetry_1
_geom_torsion_site_symmetry_2
_geom_torsion_site_symmetry_3
_geom_torsion_site_symmetry_4
_geom_torsion_publ_flag
C1 Pt1 P1 C34 -143.3(3) . . . . ?
P2 Pt1 P1 C34 176(100) . . . . ?
I1 Pt1 P1 C34 39.2(2) . . . . ?
C1 Pt1 P1 C36 -16.8(3) . . . . ?
P2 Pt1 P1 C36 -57(3) . . . . ?
I1 Pt1 P1 C36 165.8(2) . . . . ?
C1 Pt1 P1 C32 100.3(3) . . . . ?
P2 Pt1 P1 C32 60(3) . . . . ?
I1 Pt1 P1 C32 -77.2(2) . . . . ?
C1 Pt1 P2 C40 117.3(3) . . . . ?
P1 Pt1 P2 C40 158(3) . . . . ?
I1 Pt1 P2 C40 -65.3(2) . . . . ?
C1 Pt1 P2 C38 -127.0(3) . . . . ?
P1 Pt1 P2 C38 -87(3) . . . . ?
I1 Pt1 P2 C38 50.4(3) . . . . ?
C1 Pt1 P2 C42 -1.4(3) . . . . ?
P1 Pt1 P2 C42 39(3) . . . . ?
I1 Pt1 P2 C42 176.0(3) . . . . ?
C10 Pt2 P3 C48 48.6(3) . . . . ?
P4 Pt2 P3 C48 88.0(7) . . . . ?
I2 Pt2 P3 C48 -132.5(3) . . . . ?
C10 Pt2 P3 C46 171.4(3) . . . . ?
P4 Pt2 P3 C46 -149.3(6) . . . . ?
I2 Pt2 P3 C46 -9.8(2) . . . . ?
C10 Pt2 P3 C44 -59.1(6) . . . . ?
P4 Pt2 P3 C44 -19.7(9) . . . . ?
I2 Pt2 P3 C44 119.8(6) . . . . ?
C10 Pt2 P3 C44' -85.0(8) . . . . ?
P4 Pt2 P3 C44' -45.7(10) . . . . ?
I2 Pt2 P3 C44' 93.8(8) . . . . ?
C10 Pt2 P4 C50 118.9(2) . . . . ?
P3 Pt2 P4 C50 79.6(7) . . . . ?
I2 Pt2 P4 C50 -60.0(2) . . . . ?
C10 Pt2 P4 C54 -0.5(2) . . . . ?
P3 Pt2 P4 C54 -39.8(7) . . . . ?
I2 Pt2 P4 C54 -179.45(19) . . . . ?
C10 Pt2 P4 C52 -122.7(2) . . . . ?
P3 Pt2 P4 C52 -162.0(6) . . . . ?
I2 Pt2 P4 C52 58.4(2) . . . . ?
P2 Pt1 C1 C2 110(9) . . . . ?
P1 Pt1 C1 C2 -69(9) . . . . ?
I1 Pt1 C1 C2 14(12) . . . . ?
Pt1 C1 C2 C3 56(16) . . . . ?
C1 C2 C3 C8 73(10) . . . . ?
C1 C2 C3 C4 -105(10) . . . . ?
C8 C3 C4 C5 -0.6(7) . . . . ?
C2 C3 C4 C5 178.2(4) . . . . ?
C3 C4 C5 C6 -0.4(7) . . . . ?
C3 C4 C5 O1 174.9(4) . . . . ?
C11 O1 C5 C6 -100.8(5) . . . . ?
C11 O1 C5 C4 83.6(6) . . . . ?
C4 C5 C6 C7 1.0(7) . . . . ?
O1 C5 C6 C7 -174.4(4) . . . . ?
C5 C6 C7 C8 -0.6(7) . . . . ?
C5 C6 C7 C9 179.6(4) . . . . ?
C4 C3 C8 C7 1.0(7) . . . . ?
C2 C3 C8 C7 -177.8(4) . . . . ?
C6 C7 C8 C3 -0.4(7) . . . . ?
C9 C7 C8 C3 179.4(4) . . . . ?
C8 C7 C9 C10 -129(6) . . . . ?
C6 C7 C9 C10 51(7) . . . . ?
C7 C9 C10 Pt2 12(18) . . . . ?
P3 Pt2 C10 C9 143(12) . . . . ?
P4 Pt2 C10 C9 -34(12) . . . . ?
I2 Pt2 C10 C9 12(17) . . . . ?
C5 O1 C11 O2 -4.7(8) . . . . ?
C5 O1 C11 C12 176.5(4) . . . . ?
O2 C11 C12 C17 -178.7(5) . . . . ?
O1 C11 C12 C17 0.1(7) . . . . ?
O2 C11 C12 C13 0.8(8) . . . . ?
O1 C11 C12 C13 179.5(4) . . . . ?
C17 C12 C13 C14 -0.2(8) . . . . ?
C11 C12 C13 C14 -179.7(5) . . . . ?
C12 C13 C14 O3 -179.2(5) . . . . ?
C12 C13 C14 C15 1.9(8) . . . . ?
C18 O3 C14 C13 0.8(8) . . . . ?
C18 O3 C14 C15 179.7(5) . . . . ?
C13 C14 C15 C16 -2.5(9) . . . . ?
O3 C14 C15 C16 178.5(5) . . . . ?
C25 O4 C16 C15 -0.4(8) . . . . ?
C25 O4 C16 C17 178.1(5) . . . . ?
C14 C15 C16 O4 179.8(5) . . . . ?
C14 C15 C16 C17 1.5(8) . . . . ?
C13 C12 C17 C16 -0.8(8) . . . . ?
C11 C12 C17 C16 178.6(5) . . . . ?
O4 C16 C17 C12 -178.3(5) . . . . ?
C15 C16 C17 C12 0.2(8) . . . . ?
C14 O3 C18 C19 -178.2(4) . . . . ?
O3 C18 C19 C20 26.7(7) . . . . ?
O3 C18 C19 C24 -155.5(5) . . . . ?
C24 C19 C20 C21 0.7(8) . . . . ?
C18 C19 C20 C21 178.5(5) . . . . ?
C19 C20 C21 C22 0.5(8) . . . . ?
C20 C21 C22 C23 -1.6(9) . . . . ?
C21 C22 C23 C24 1.6(9) . . . . ?
C20 C19 C24 C23 -0.8(8) . . . . ?
C18 C19 C24 C23 -178.5(5) . . . . ?
C22 C23 C24 C19 -0.4(9) . . . . ?
C16 O4 C25 C26 -179.7(5) . . . . ?
O4 C25 C26 C27 44.8(9) . . . . ?
O4 C25 C26 C31 -132.2(6) . . . . ?
C31 C26 C27 C28 -0.9(11) . . . . ?
C25 C26 C27 C28 -178.0(7) . . . . ?
C26 C27 C28 C29 0.9(12) . . . . ?
C27 C28 C29 C30 -0.7(12) . . . . ?
C28 C29 C30 C31 0.5(13) . . . . ?
C27 C26 C31 C30 0.7(11) . . . . ?
C25 C26 C31 C30 177.8(6) . . . . ?
C29 C30 C31 C26 -0.5(12) . . . . ?
C34 P1 C32 C33 -178.3(5) . . . . ?
C36 P1 C32 C33 72.4(5) . . . . ?
Pt1 P1 C32 C33 -52.8(5) . . . . ?
C36 P1 C34 C35 -81.0(5) . . . . ?
C32 P1 C34 C35 171.3(5) . . . . ?
Pt1 P1 C34 C35 51.0(6) . . . . ?
C34 P1 C36 C37 65.4(5) . . . . ?
C32 P1 C36 C37 172.4(4) . . . . ?
Pt1 P1 C36 C37 -66.9(5) . . . . ?
C40 P2 C38 C39 164.4(5) . . . . ?
C42 P2 C38 C39 -87.9(5) . . . . ?
Pt1 P2 C38 C39 43.6(5) . . . . ?
C38 P2 C40 C41 178.3(5) . . . . ?
C42 P2 C40 C41 69.4(6) . . . . ?
Pt1 P2 C40 C41 -57.2(5) . . . . ?
C40 P2 C42 C43 162.2(5) . . . . ?
C38 P2 C42 C43 55.9(6) . . . . ?
Pt1 P2 C42 C43 -75.2(5) . . . . ?
C48 P3 C44 C45 -177.9(11) . . . . ?
C46 P3 C44 C45 73.9(12) . . . . ?
C44' P3 C44 C45 30.5(19) . . . . ?
Pt2 P3 C44 C45 -59.1(13) . . . . ?
C48 P3 C44' C45' -70.9(19) . . . . ?
C46 P3 C44' C45' -178.8(18) . . . . ?
C44 P3 C44' C45' -39(2) . . . . ?
Pt2 P3 C44' C45' 61(2) . . . . ?
C48 P3 C46 C47 -46.9(6) . . . . ?
C44 P3 C46 C47 56.3(7) . . . . ?
C44' P3 C46 C47 72.9(8) . . . . ?
Pt2 P3 C46 C47 -174.4(4) . . . . ?
C46 P3 C48 C49 -62.6(6) . . . . ?
C44 P3 C48 C49 -176.6(7) . . . . ?
C44' P3 C48 C49 -163.7(8) . . . . ?
Pt2 P3 C48 C49 67.2(5) . . . . ?
C54 P4 C50 C51 65.9(5) . . . . ?
C52 P4 C50 C51 176.0(4) . . . . ?
Pt2 P4 C50 C51 -59.6(5) . . . . ?
C50 P4 C52 C53 -180.0(4) . . . . ?
C54 P4 C52 C53 -70.2(5) . . . . ?
Pt2 P4 C52 C53 57.3(5) . . . . ?
C50 P4 C54 C55 51.8(5) . . . . ?
C52 P4 C54 C55 -57.6(5) . . . . ?
Pt2 P4 C54 C55 175.2(4) . . . . ?
